data_7235819
loop_
_publ_author_name
'Klap\"otke, Thomas M.'
'Schmid, Philipp. C.'
'Schnell, Simon'
'Stierstorfer, J\"org'

_publ_section_title
;
 Thermal stabilization of energetic materials by the aromatic
 nitrogen-rich
 4,4&#x2032;,5,5&#x2032;-tetraamino-3,3&#x2032;-bi-1,2,4-triazolium cation
;
_journal_issue 6
_journal_name_full 'Journal of Materials Chemistry A'
_journal_page_first 2658
_journal_paper_doi 10.1039/C4TA05964F
_journal_volume 3
_journal_year 2015
_chemical_formula_moiety 'C4 H10 N10, 2(N O3)'
_chemical_formula_sum 'C4 H10 N12 O6'
_chemical_formula_weight 322.24
_chemical_name_common '5,5-bis(3,4-diaminotriazolium) nitrate'
_chemical_name_systematic '5,5-bis(3,4-diaminotriazolium) nitrate'
_space_group_IT_number 2
_space_group_name_Hall '-P 1'
_space_group_name_H-M_alt 'P -1'
_symmetry_cell_setting triclinic
_symmetry_Int_Tables_number 2
_symmetry_space_group_name_Hall '-P 1'
_symmetry_space_group_name_H-M 'P -1'
_atom_sites_solution_hydrogens difmap
_atom_sites_solution_primary direct
_atom_sites_solution_secondary difmap
_audit_creation_date
;
'Fri May 09 07:40:45 2014'
;
_audit_creation_method
;
CrysAlisPro, Oxford Diffraction Ltd.,
Version 1.171.35.11 (release 16-05-2011 CrysAlis171 .NET)
(compiled May 16 2011,17:55:39)
;
_audit_update_record
;
2014-10-14 deposited with the CCDC.
2014-12-17 downloaded from the CCDC.
;
_cell_angle_alpha 73.212(6)
_cell_angle_beta 89.114(6)
_cell_angle_gamma 75.819(5)
_cell_formula_units_Z 1
_cell_length_a 6.6825(4)
_cell_length_b 6.9310(4)
_cell_length_c 7.0089(5)
_cell_measurement_reflns_used 1896
_cell_measurement_temperature 173(2)
_cell_measurement_theta_max 31.4770
_cell_measurement_theta_min 5.0040
_cell_volume 300.79(4)
_computing_cell_refinement
;
CrysAlisPro, Agilent Technologies,
Version 1.171.35.11 (release 16-05-2011 CrysAlis171 .NET)
(compiled May 16 2011,17:55:39)
;
_computing_data_collection
;
CrysAlisPro, Agilent Technologies,
Version 1.171.35.11 (release 16-05-2011 CrysAlis171 .NET)
(compiled May 16 2011,17:55:39)
;
_computing_data_reduction
;
CrysAlisPro, Agilent Technologies,
Version 1.171.35.11 (release 16-05-2011 CrysAlis171 .NET)
(compiled May 16 2011,17:55:39)
;
_computing_molecular_graphics
;
'ORTEP (M. N. Burnett, C. K. Johnson, ORTEP-III: Oak Ridge Thermal Ellipsoid
# Plot Program for Crystal Structure Illustrations, Oak Ridge National
# Laboratory Report ORNL-6895, 1996). Windows version (L. J. Farrugia, Univ.
# Glasgow) used --- SCHAKAL (E. Keller, University of  Freiburg (Breisgau),
# Germany, 1995)'
;
_computing_publication_material
;PLATON (A. L. Spek, Acta Crystallogr, Sect. A, 1990, 46, C34, 1995 version).
# --- T.B.Cohen, Pure Appl. Chem. 1996,68,2339-2359 (atomic masses).
;
_computing_structure_refinement 'SHELXL-97 (Sheldrick, 1997)'
_computing_structure_solution SIR-92
_diffrn_ambient_temperature 173
_diffrn_detector_area_resol_mean 15.9809
_diffrn_measured_fraction_theta_full 0.996
_diffrn_measured_fraction_theta_max 0.996
_diffrn_measurement_device 'CCD camera on \k-goniostat'
_diffrn_measurement_device_type 'Xcalibur, Sapphire3'
_diffrn_measurement_method '\w scans'
_diffrn_orient_matrix_UB_11 0.0218079000
_diffrn_orient_matrix_UB_12 0.0192482000
_diffrn_orient_matrix_UB_13 0.0905480000
_diffrn_orient_matrix_UB_21 -0.0653977000
_diffrn_orient_matrix_UB_22 0.1020284000
_diffrn_orient_matrix_UB_23 -0.0352654000
_diffrn_orient_matrix_UB_31 -0.0852982000
_diffrn_orient_matrix_UB_32 -0.0376270000
_diffrn_orient_matrix_UB_33 0.0420778000
_diffrn_radiation_collimation 0.5
_diffrn_radiation_monochromator graphite
_diffrn_radiation_source 'Enhance (Mo) X-ray Source'
_diffrn_radiation_type 'Mo K\a'
_diffrn_radiation_wavelength 0.71073
_diffrn_reflns_av_R_equivalents 0.0243
_diffrn_reflns_av_sigmaI/netI 0.0224
_diffrn_reflns_limit_h_max 8
_diffrn_reflns_limit_h_min -8
_diffrn_reflns_limit_k_max 8
_diffrn_reflns_limit_k_min -8
_diffrn_reflns_limit_l_max 8
_diffrn_reflns_limit_l_min -8
_diffrn_reflns_number 4404
_diffrn_reflns_theta_full 26.50
_diffrn_reflns_theta_max 26.50
_diffrn_reflns_theta_min 4.25
_diffrn_source_current 40
_diffrn_source_type 'Spellman generator'
_diffrn_source_voltage 50
_exptl_absorpt_coefficient_mu 0.160
_exptl_absorpt_correction_T_max 0.9999
_exptl_absorpt_correction_T_min 0.9480
_exptl_absorpt_correction_type multi-scan
_exptl_absorpt_process_details
;
CrysAlisPro, Agilent Technologies,
Version 1.171.35.11 (release 16-05-2011 CrysAlis171 .NET)
(compiled May 16 2011,17:55:39)
Empirical absorption correction using spherical harmonics,
 implemented in SCALE3 ABSPACK scaling algorithm.
;
_exptl_crystal_colour colorless
_exptl_crystal_density_diffrn 1.779
_exptl_crystal_density_method 'not measured'
_exptl_crystal_description platelet
_exptl_crystal_F_000 166
_exptl_crystal_size_max 0.30
_exptl_crystal_size_mid 0.20
_exptl_crystal_size_min 0.04
_refine_diff_density_max 0.260
_refine_diff_density_min -0.222
_refine_diff_density_rms 0.047
_refine_ls_extinction_method none
_refine_ls_goodness_of_fit_ref 1.085
_refine_ls_hydrogen_treatment refall
_refine_ls_matrix_type full
_refine_ls_number_parameters 120
_refine_ls_number_reflns 1242
_refine_ls_number_restraints 0
_refine_ls_restrained_S_all 1.085
_refine_ls_R_factor_all 0.0371
_refine_ls_R_factor_gt 0.0313
_refine_ls_shift/su_max 0.000
_refine_ls_shift/su_mean 0.000
_refine_ls_structure_factor_coef Fsqd
_refine_ls_weighting_details 'calc w=1/[\s^2^(Fo^2^)+(0.0545P)^2^+0.0358P] where P=(Fo^2^+2Fc^2^)/3'
_refine_ls_weighting_scheme calc
_refine_ls_wR_factor_gt 0.0840
_refine_ls_wR_factor_ref 0.0898
_reflns_number_gt 1086
_reflns_number_total 1242
_reflns_threshold_expression >2sigma(I)
_cod_data_source_file c4ta05964f2.cif
_cod_data_source_block jx120
_cod_original_cell_volume 300.79(3)
_cod_original_sg_symbol_Hall -P1
_cod_database_code 7235819

loop_
_symmetry_equiv_pos_as_xyz
'x, y, z'
'-x, -y, -z'

loop_
_atom_site_label
_atom_site_type_symbol
_atom_site_fract_x
_atom_site_fract_y
_atom_site_fract_z
_atom_site_U_iso_or_equiv
_atom_site_adp_type
_atom_site_occupancy
_atom_site_symmetry_multiplicity
_atom_site_calc_flag
C2 C 0.0783(2) 0.5649(2) 0.22182(19) 0.0196(3) Uani 1 1 d
C1 C 0.0470(2) 0.89249(19) 0.05631(19) 0.0192(3) Uani 1 1 d
N1 N 0.24421(17) 0.81486(17) 0.09779(18) 0.0231(3) Uani 1 1 d
N4 N 0.0348(2) 0.38546(18) 0.30958(19) 0.0250(3) Uani 1 1 d
N5 N -0.27515(17) 0.75343(18) 0.12794(19) 0.0231(3) Uani 1 1 d
N2 N 0.26203(18) 0.60879(17) 0.20121(18) 0.0226(3) Uani 1 1 d
N3 N -0.06259(16) 0.74415(16) 0.12911(16) 0.0188(3) Uani 1 1 d
O2 O -0.52996(14) 1.12345(15) 0.28988(15) 0.0264(3) Uani 1 1 d
N6 N -0.37006(17) 1.15768(17) 0.34935(17) 0.0212(3) Uani 1 1 d
O1 O -0.20361(14) 1.02382(15) 0.38338(15) 0.0267(3) Uani 1 1 d
O3 O -0.37907(16) 1.33336(15) 0.37446(18) 0.0325(3) Uani 1 1 d
H5B H -0.341(3) 0.848(3) 0.191(3) 0.036(5) Uiso 1 1 d
H5A H -0.323(3) 0.794(3) -0.004(3) 0.037(5) Uiso 1 1 d
H2 H 0.385(3) 0.524(3) 0.257(3) 0.037(5) Uiso 1 1 d
H4A H -0.098(3) 0.385(3) 0.321(3) 0.029(4) Uiso 1 1 d
H4B H 0.131(3) 0.276(3) 0.366(3) 0.027(4) Uiso 1 1 d

loop_
_atom_site_aniso_label
_atom_site_aniso_U_11
_atom_site_aniso_U_22
_atom_site_aniso_U_33
_atom_site_aniso_U_23
_atom_site_aniso_U_13
_atom_site_aniso_U_12
C2 0.0181(6) 0.0177(6) 0.0208(6) -0.0047(5) -0.0005(5) -0.0016(5)
C1 0.0171(6) 0.0168(7) 0.0217(6) -0.0035(5) 0.0013(5) -0.0035(5)
N1 0.0178(6) 0.0158(6) 0.0298(6) 0.0000(5) -0.0001(5) -0.0014(4)
N4 0.0170(6) 0.0154(6) 0.0358(7) 0.0011(5) -0.0016(5) -0.0017(5)
N5 0.0135(6) 0.0204(6) 0.0326(7) -0.0041(5) -0.0019(5) -0.0033(5)
N2 0.0162(6) 0.0152(6) 0.0297(6) 0.0006(5) -0.0016(5) -0.0001(4)
N3 0.0145(5) 0.0157(5) 0.0231(6) -0.0026(4) -0.0007(4) -0.0017(4)
O2 0.0191(5) 0.0306(6) 0.0288(5) -0.0049(4) -0.0019(4) -0.0092(4)
N6 0.0169(6) 0.0195(6) 0.0229(6) -0.0008(4) 0.0003(4) -0.0034(4)
O1 0.0173(5) 0.0222(5) 0.0331(6) -0.0027(4) -0.0004(4) 0.0024(4)
O3 0.0229(5) 0.0177(5) 0.0542(7) -0.0086(5) -0.0057(5) -0.0020(4)

loop_
_atom_type_symbol
_atom_type_description
_atom_type_scat_dispersion_real
_atom_type_scat_dispersion_imag
_atom_type_scat_source
C C 0.0033 0.0016 'International Tables Vol C Tables 4.2.6.8 and 6.1.1.4'
N N 0.0061 0.0033 'International Tables Vol C Tables 4.2.6.8 and 6.1.1.4'
O O 0.0106 0.0060 'International Tables Vol C Tables 4.2.6.8 and 6.1.1.4'
H H 0.0000 0.0000 'International Tables Vol C Tables 4.2.6.8 and 6.1.1.4'

loop_
_geom_angle_atom_site_label_1
_geom_angle_atom_site_label_2
_geom_angle_atom_site_label_3
_geom_angle
_geom_angle_site_symmetry_3
N4 C2 N2 128.86(12) .
N4 C2 N3 125.01(12) .
N2 C2 N3 106.12(11) .
N1 C1 N3 111.51(11) .
N1 C1 C1 124.40(15) 2_575
N3 C1 C1 124.07(15) 2_575
C1 N1 N2 104.30(10) .
C2 N4 H4A 117.4(11) .
C2 N4 H4B 121.2(11) .
H4A N4 H4B 121.0(16) .
N3 N5 H5B 109.4(12) .
N3 N5 H5A 107.0(12) .
H5B N5 H5A 110.5(17) .
C2 N2 N1 111.63(11) .
C2 N2 H2 127.1(11) .
N1 N2 H2 120.9(11) .
C2 N3 C1 106.43(11) .
C2 N3 N5 120.83(11) .
C1 N3 N5 132.69(11) .
O1 N6 O2 121.34(11) .
O1 N6 O3 119.43(11) .
O2 N6 O3 119.23(11) .

loop_
_geom_bond_atom_site_label_1
_geom_bond_atom_site_label_2
_geom_bond_distance
_geom_bond_site_symmetry_2
C2 N4 1.3191(18) .
C2 N2 1.3312(17) .
C2 N3 1.3533(17) .
C1 N1 1.2979(18) .
C1 N3 1.3814(16) .
C1 C1 1.455(2) 2_575
N1 N2 1.3788(16) .
N4 H4A 0.890(18) .
N4 H4B 0.861(19) .
N5 N3 1.4061(15) .
N5 H5B 0.92(2) .
N5 H5A 0.92(2) .
N2 H2 0.904(19) .
O2 N6 1.2518(15) .
N6 O1 1.2367(15) .
N6 O3 1.2668(15) .

loop_
_geom_hbond_atom_site_label_D
_geom_hbond_atom_site_label_H
_geom_hbond_atom_site_label_A
_geom_hbond_distance_DH
_geom_hbond_distance_HA
_geom_hbond_distance_DA
_geom_hbond_angle_DHA
_geom_hbond_site_symmetry_A
N5 H5B O2 0.92(2) 2.30(2) 3.2011(17) 169.5(16) .
N5 H5B O1 0.92(2) 2.384(19) 3.0577(17) 130.2(15) .
N5 H5B N6 0.92(2) 2.65(2) 3.5031(18) 154.5(15) .
N5 H5A O2 0.92(2) 2.11(2) 3.0216(16) 172.1(16) 2_475
N2 H2 O3 0.904(19) 1.81(2) 2.7163(16) 174.5(17) 1_645
N2 H2 N6 0.904(19) 2.566(19) 3.3668(16) 147.9(15) 1_645
N2 H2 O2 0.904(19) 2.635(18) 3.1878(15) 120.2(14) 1_645
N4 H4A O3 0.890(18) 2.008(19) 2.8881(16) 170.1(16) 1_545
N4 H4A N6 0.890(18) 2.655(18) 3.4211(16) 144.8(14) 1_545
N4 H4B O1 0.861(19) 2.250(19) 2.9886(16) 143.8(15) 2_566
N4 H4B O2 0.861(19) 2.376(18) 3.0531(16) 135.8(14) 1_645

loop_
_geom_torsion_atom_site_label_1
_geom_torsion_atom_site_label_2
_geom_torsion_atom_site_label_3
_geom_torsion_atom_site_label_4
_geom_torsion
_geom_torsion_site_symmetry_1
N3 C1 N1 N2 -0.01(15) .
C1 C1 N1 N2 -178.79(15) 2_575
N4 C2 N2 N1 179.29(14) .
N3 C2 N2 N1 0.55(15) .
C1 N1 N2 C2 -0.34(15) .
N4 C2 N3 C1 -179.33(13) .
N2 C2 N3 C1 -0.52(14) .
N4 C2 N3 N5 3.0(2) .
N2 C2 N3 N5 -178.19(11) .
N1 C1 N3 C2 0.34(15) .
C1 C1 N3 C2 179.13(15) 2_575
N1 C1 N3 N5 177.62(13) .
C1 C1 N3 N5 -3.6(3) 2_575
